data_2204481
loop_
_publ_author_name
'Jiang Cheng'
'Yan-Hui Sun'
'Yi Pan'
'Jian-Hua Xu'

_publ_section_title (<i>S</i>)-(--)-5,5'-Bis(diphenylphosphino)-2,2,2',2'-tetramethyl-4,4'-bi-1,3-benzodioxole
_journal_issue 11
_journal_name_full 'Acta Crystallographica Section E'
_journal_page_first o2133
_journal_page_last o2134
_journal_paper_doi 10.1107/S1600536804026510
_journal_volume 60
_journal_year 2004
_chemical_formula_iupac 'C42 H36 O4 P2'
_chemical_formula_moiety 'C42 H36 O4 P2'
_chemical_formula_sum 'C42 H36 O4 P2'
_chemical_formula_weight 666.65
_chemical_name_systematic
;
(S)-(-)-5,5'-Bis(diphenylphosphino)-2,2,2',2'-tetramethyl-4,4'-bi-
1,3-benzodioxole
;
_space_group_IT_number 18
_symmetry_cell_setting orthorhombic
_symmetry_space_group_name_Hall 'P 2 2ab'
_symmetry_space_group_name_H-M 'P 21 21 2'
_atom_sites_solution_hydrogens geom
_atom_sites_solution_primary direct
_atom_sites_solution_secondary difmap
_audit_creation_method SHELXL-97
_cell_angle_alpha 90.00
_cell_angle_beta 90.00
_cell_angle_gamma 90.00
_cell_formula_units_Z 2
_cell_length_a 9.7007(9)
_cell_length_b 20.774(2)
_cell_length_c 8.9149(9)
_cell_measurement_reflns_used 2896
_cell_measurement_temperature 298(2)
_cell_measurement_theta_max 22.251
_cell_measurement_theta_min 4.634
_cell_volume 1796.6(3)
_computing_cell_refinement 'SAINT (Bruker, 2002)'
_computing_data_collection 'SMART (Bruker, 2002)'
_computing_data_reduction SAINT
_computing_molecular_graphics 'XP (Bruker, 2002)'
_computing_publication_material SHELXL97
_computing_structure_refinement 'SHELXL97 (Sheldrick, 1997)'
_computing_structure_solution 'SHELXS97 (Sheldrick, 1997)'
_diffrn_ambient_temperature 298(2)
_diffrn_measured_fraction_theta_full 0.998
_diffrn_measured_fraction_theta_max 0.998
_diffrn_measurement_device_type 'Bruker APEX area-detector'
_diffrn_measurement_method '\f and \w'
_diffrn_radiation_monochromator graphite
_diffrn_radiation_source 'fine-focus sealed tube'
_diffrn_radiation_type MoK\a
_diffrn_radiation_wavelength 0.71073
_diffrn_reflns_av_R_equivalents 0.0459
_diffrn_reflns_av_sigmaI/netI 0.0345
_diffrn_reflns_limit_h_max 10
_diffrn_reflns_limit_h_min -11
_diffrn_reflns_limit_k_max 24
_diffrn_reflns_limit_k_min -22
_diffrn_reflns_limit_l_max 10
_diffrn_reflns_limit_l_min -10
_diffrn_reflns_number 9313
_diffrn_reflns_theta_full 25.20
_diffrn_reflns_theta_max 25.20
_diffrn_reflns_theta_min 1.96
_diffrn_standards_decay_% 0
_diffrn_standards_interval_time 0
_diffrn_standards_number 0
_exptl_absorpt_coefficient_mu 0.162
_exptl_absorpt_correction_T_max 0.9459
_exptl_absorpt_correction_T_min 0.9237
_exptl_absorpt_correction_type multi-scan
_exptl_absorpt_process_details '(SADABS; Bruker, 2002)'
_exptl_crystal_colour colorless
_exptl_crystal_density_diffrn 1.232
_exptl_crystal_density_method 'not measured'
_exptl_crystal_description Block
_exptl_crystal_F_000 700
_exptl_crystal_size_max 0.50
_exptl_crystal_size_mid 0.41
_exptl_crystal_size_min 0.35
_refine_diff_density_max 0.192
_refine_diff_density_min -0.174
_refine_ls_abs_structure_details 'Flack (1983)'
_refine_ls_abs_structure_Flack 0.00(9)
_refine_ls_extinction_coef 0.0085(14)
_refine_ls_extinction_expression Fc^*^=kFc[1+0.001xFc^2^\l^3^/sin(2\q)]^-1/4^
_refine_ls_extinction_method SHELXL97
_refine_ls_goodness_of_fit_ref 0.989
_refine_ls_hydrogen_treatment mixed
_refine_ls_matrix_type full
_refine_ls_number_parameters 220
_refine_ls_number_reflns 1877
_refine_ls_number_restraints 0
_refine_ls_restrained_S_all 0.989
_refine_ls_R_factor_all 0.0394
_refine_ls_R_factor_gt 0.0345
_refine_ls_shift/su_max 0.001
_refine_ls_shift/su_mean 0.000
_refine_ls_structure_factor_coef Fsqd
_refine_ls_weighting_details 'calc w = 1/[\s^2^(Fo^2^)+(0.0487P)^2^] where P = (Fo^2^+2Fc^2^)/3'
_refine_ls_weighting_scheme calc
_refine_ls_wR_factor_gt 0.0789
_refine_ls_wR_factor_ref 0.0809
_reflns_number_gt 1677
_reflns_number_total 1877
_reflns_threshold_expression I>2\s(I)
_cod_data_source_file cv6394.cif
_cod_data_source_block I
_cod_original_sg_symbol_Hall P22ab
_cod_database_code 2204481
_cod_database_fobs_code 2204481

loop_
_symmetry_equiv_pos_as_xyz
'x, y, z'
'-x, -y, z'
'-x+1/2, y+1/2, -z'
'x+1/2, -y+1/2, -z'

loop_
_atom_site_label
_atom_site_fract_x
_atom_site_fract_y
_atom_site_fract_z
_atom_site_U_iso_or_equiv
_atom_site_adp_type
_atom_site_calc_flag
_atom_site_refinement_flags
_atom_site_occupancy
_atom_site_type_symbol
P 0.11334(6) 0.57910(3) 0.87952(8) 0.0396(2) Uani d . 1 P
O1 0.26803(18) 0.37231(9) 1.3052(2) 0.0539(5) Uani d . 1 O
O2 0.04484(17) 0.41140(9) 1.3100(2) 0.0513(5) Uani d . 1 O
C1 0.0734(2) 0.48884(11) 1.1044(3) 0.0318(5) Uani d . 1 C
C2 0.1713(2) 0.51408(11) 1.0037(3) 0.0351(6) Uani d . 1 C
C3 0.3045(2) 0.48948(13) 1.0021(3) 0.0425(6) Uani d . 1 C
H3 0.3674 0.5060 0.9334 0.051 Uiso calc R 1 H
C4 0.3470(2) 0.44138(12) 1.0988(3) 0.0459(7) Uani d . 1 C
H4 0.4366 0.4255 1.0970 0.055 Uiso calc R 1 H
C5 0.2515(2) 0.41836(12) 1.1967(3) 0.0399(6) Uani d . 1 C
C6 0.1186(2) 0.44177(11) 1.1998(3) 0.0358(5) Uani d . 1 C
C7 0.1314(3) 0.35966(14) 1.3657(3) 0.0520(7) Uani d . 1 C
C8 0.0815(3) 0.29695(15) 1.3065(5) 0.0822(11) Uani d . 1 C
H8A -0.0124 0.2904 1.3370 0.123 Uiso calc R 1 H
H8B 0.1378 0.2628 1.3454 0.123 Uiso calc R 1 H
H8C 0.0867 0.2971 1.1990 0.123 Uiso calc R 1 H
C9 0.1393(4) 0.3643(2) 1.5328(4) 0.0825(11) Uani d . 1 C
H9A 0.1775 0.4053 1.5604 0.124 Uiso calc R 1 H
H9B 0.1971 0.3305 1.5707 0.124 Uiso calc R 1 H
H9C 0.0485 0.3602 1.5745 0.124 Uiso calc R 1 H
C10 0.2454(2) 0.58082(12) 0.7322(3) 0.0402(6) Uani d . 1 C
C11 0.2141(3) 0.55156(15) 0.5988(3) 0.0628(8) Uani d . 1 C
H11 0.1298 0.5307 0.5884 0.075 Uiso calc R 1 H
C12 0.3046(4) 0.5523(2) 0.4799(4) 0.0875(12) Uani d . 1 C
H12 0.2809 0.5321 0.3903 0.105 Uiso calc R 1 H
C13 0.4277(4) 0.5822(2) 0.4931(4) 0.0817(11) Uani d . 1 C
H13 0.4895 0.5822 0.4134 0.098 Uiso calc R 1 H
C14 0.4606(3) 0.61210(17) 0.6230(5) 0.0780(11) Uani d . 1 C
H14 0.5449 0.6331 0.6319 0.094 Uiso calc R 1 H
C15 0.3703(3) 0.61181(15) 0.7426(4) 0.0607(8) Uani d . 1 C
H15 0.3941 0.6328 0.8311 0.073 Uiso calc R 1 H
C16 0.1627(3) 0.65082(13) 0.9853(3) 0.0460(7) Uani d . 1 C
C17 0.1152(4) 0.70932(14) 0.9290(4) 0.0660(8) Uani d . 1 C
H17 0.0581 0.7099 0.8453 0.079 Uiso calc R 1 H
C18 0.1526(5) 0.76611(16) 0.9969(5) 0.0854(12) Uani d . 1 C
H18 0.1211 0.8049 0.9575 0.103 Uiso calc R 1 H
C19 0.2344(5) 0.76666(18) 1.1200(5) 0.0903(13) Uani d . 1 C
H19 0.2597 0.8055 1.1640 0.108 Uiso calc R 1 H
C20 0.2794(4) 0.70973(19) 1.1791(4) 0.0794(11) Uani d . 1 C
H20 0.3345 0.7099 1.2645 0.095 Uiso calc R 1 H
C21 0.2434(3) 0.65169(14) 1.1125(4) 0.0611(8) Uani d . 1 C
H21 0.2739 0.6132 1.1540 0.073 Uiso calc R 1 H

loop_
_atom_site_aniso_label
_atom_site_aniso_U_11
_atom_site_aniso_U_22
_atom_site_aniso_U_33
_atom_site_aniso_U_12
_atom_site_aniso_U_13
_atom_site_aniso_U_23
P 0.0317(3) 0.0434(4) 0.0436(4) -0.0020(3) 0.0018(3) 0.0070(3)
O1 0.0408(10) 0.0583(12) 0.0627(13) 0.0084(9) -0.0054(10) 0.0186(10)
O2 0.0402(9) 0.0614(12) 0.0523(11) 0.0091(9) 0.0074(9) 0.0223(10)
C1 0.0273(11) 0.0324(11) 0.0357(13) -0.0031(9) -0.0035(11) -0.0039(11)
C2 0.0314(13) 0.0328(13) 0.0410(14) -0.0027(11) -0.0007(11) -0.0030(11)
C3 0.0282(13) 0.0461(15) 0.0533(17) -0.0032(12) 0.0056(12) 0.0039(14)
C4 0.0282(12) 0.0484(15) 0.0612(18) 0.0040(11) 0.0010(13) 0.0013(14)
C5 0.0360(13) 0.0386(13) 0.0450(14) 0.0043(12) -0.0064(12) 0.0002(13)
C6 0.0305(11) 0.0406(13) 0.0362(13) -0.0027(11) -0.0041(12) 0.0003(11)
C7 0.0423(15) 0.0577(16) 0.0559(17) 0.0036(13) -0.0019(15) 0.0179(14)
C8 0.062(2) 0.063(2) 0.122(3) -0.0037(17) -0.013(2) 0.011(2)
C9 0.080(2) 0.109(3) 0.058(2) 0.017(2) -0.001(2) 0.028(2)
C10 0.0382(13) 0.0407(13) 0.0418(14) -0.0018(12) 0.0036(11) 0.0057(12)
C11 0.0599(18) 0.0705(19) 0.058(2) -0.0117(16) 0.0054(17) -0.0126(17)
C12 0.104(3) 0.101(3) 0.057(2) -0.012(3) 0.019(2) -0.024(2)
C13 0.083(3) 0.092(3) 0.070(2) -0.007(2) 0.039(2) -0.007(2)
C14 0.0562(19) 0.084(2) 0.093(3) -0.0183(17) 0.032(2) -0.005(2)
C15 0.0512(17) 0.073(2) 0.0585(19) -0.0179(16) 0.0123(16) -0.0096(16)
C16 0.0455(15) 0.0465(16) 0.0459(16) -0.0003(12) 0.0133(14) 0.0018(13)
C17 0.086(2) 0.0481(17) 0.0638(19) 0.0097(18) 0.0120(19) 0.0055(15)
C18 0.124(4) 0.043(2) 0.090(3) 0.001(2) 0.031(3) 0.003(2)
C19 0.120(3) 0.059(2) 0.091(3) -0.028(2) 0.035(3) -0.025(2)
C20 0.084(2) 0.082(3) 0.073(2) -0.016(2) -0.001(2) -0.020(2)
C21 0.0646(19) 0.0556(17) 0.063(2) -0.0046(15) 0.0028(19) -0.0073(16)

loop_
_atom_type_symbol
_atom_type_description
_atom_type_scat_dispersion_real
_atom_type_scat_dispersion_imag
_atom_type_scat_source
C C 0.0033 0.0000 'International Tables Vol C Tables 4.2.6.8 and 6.1.1.4'
H H 0.0000 0.0000 'International Tables Vol C Tables 4.2.6.8 and 6.1.1.4'
O O 0.0106 0.0000 'International Tables Vol C Tables 4.2.6.8 and 6.1.1.4'
P P 0.1023 0.0000 'International Tables Vol C Tables 4.2.6.8 and 6.1.1.4'

loop_
_geom_angle_atom_site_label_1
_geom_angle_atom_site_label_2
_geom_angle_atom_site_label_3
_geom_angle_site_symmetry_3
_geom_angle
C16 P C10 . 99.81(12)
C16 P C2 . 102.03(12)
C10 P C2 . 103.43(11)
C5 O1 C7 . 106.30(18)
C6 O2 C7 . 106.51(18)
C6 C1 C2 . 116.5(2)
C6 C1 C1 2_565 121.7(2)
C2 C1 C1 2_565 121.7(2)
C3 C2 C1 . 119.8(2)
C3 C2 P . 123.3(2)
C1 C2 P . 116.88(17)
C4 C3 C2 . 122.4(2)
C4 C3 H3 . 118.8
C2 C3 H3 . 118.8
C5 C4 C3 . 116.8(2)
C5 C4 H4 . 121.6
C3 C4 H4 . 121.6
C4 C5 O1 . 128.2(2)
C4 C5 C6 . 121.7(2)
O1 C5 C6 . 110.0(2)
C1 C6 O2 . 127.4(2)
C1 C6 C5 . 122.7(2)
O2 C6 C5 . 109.9(2)
O2 C7 O1 . 105.47(19)
O2 C7 C8 . 109.8(2)
O1 C7 C8 . 108.9(3)
O2 C7 C9 . 108.8(3)
O1 C7 C9 . 108.1(3)
C8 C7 C9 . 115.3(3)
C7 C8 H8A . 109.5
C7 C8 H8B . 109.5
H8A C8 H8B . 109.5
C7 C8 H8C . 109.5
H8A C8 H8C . 109.5
H8B C8 H8C . 109.5
C7 C9 H9A . 109.5
C7 C9 H9B . 109.5
H9A C9 H9B . 109.5
C7 C9 H9C . 109.5
H9A C9 H9C . 109.5
H9B C9 H9C . 109.5
C11 C10 C15 . 117.5(3)
C11 C10 P . 117.3(2)
C15 C10 P . 125.2(2)
C10 C11 C12 . 121.5(3)
C10 C11 H11 . 119.2
C12 C11 H11 . 119.2
C13 C12 C11 . 120.1(3)
C13 C12 H12 . 120.0
C11 C12 H12 . 120.0
C12 C13 C14 . 119.6(3)
C12 C13 H13 . 120.2
C14 C13 H13 . 120.2
C13 C14 C15 . 120.7(3)
C13 C14 H14 . 119.7
C15 C14 H14 . 119.7
C10 C15 C14 . 120.6(3)
C10 C15 H15 . 119.7
C14 C15 H15 . 119.7
C21 C16 C17 . 118.2(3)
C21 C16 P . 125.8(2)
C17 C16 P . 116.0(2)
C18 C17 C16 . 120.2(3)
C18 C17 H17 . 119.9
C16 C17 H17 . 119.9
C19 C18 C17 . 121.2(3)
C19 C18 H18 . 119.4
C17 C18 H18 . 119.4
C18 C19 C20 . 119.5(3)
C18 C19 H19 . 120.2
C20 C19 H19 . 120.2
C19 C20 C21 . 120.4(4)
C19 C20 H20 . 119.8
C21 C20 H20 . 119.8
C16 C21 C20 . 120.4(3)
C16 C21 H21 . 119.8
C20 C21 H21 . 119.8

loop_
_geom_bond_atom_site_label_1
_geom_bond_atom_site_label_2
_geom_bond_site_symmetry_2
_geom_bond_distance
P C16 . 1.827(3)
P C10 . 1.835(2)
P C2 . 1.835(3)
O1 C5 . 1.370(3)
O1 C7 . 1.454(3)
O2 C6 . 1.369(3)
O2 C7 . 1.452(3)
C1 C6 . 1.368(3)
C1 C2 . 1.408(3)
C1 C1 2_565 1.498(4)
C2 C3 . 1.390(3)
C3 C4 . 1.383(4)
C3 H3 . 0.9300
C4 C5 . 1.360(3)
C4 H4 . 0.9300
C5 C6 . 1.378(3)
C7 C8 . 1.487(4)
C7 C9 . 1.495(4)
C8 H8A . 0.9600
C8 H8B . 0.9600
C8 H8C . 0.9600
C9 H9A . 0.9600
C9 H9B . 0.9600
C9 H9C . 0.9600
C10 C11 . 1.369(4)
C10 C15 . 1.375(4)
C11 C12 . 1.376(4)
C11 H11 . 0.9300
C12 C13 . 1.352(5)
C12 H12 . 0.9300
C13 C14 . 1.353(5)
C13 H13 . 0.9300
C14 C15 . 1.380(4)
C14 H14 . 0.9300
C15 H15 . 0.9300
C16 C21 . 1.378(4)
C16 C17 . 1.393(4)
C17 C18 . 1.374(5)
C17 H17 . 0.9300
C18 C19 . 1.354(6)
C18 H18 . 0.9300
C19 C20 . 1.366(5)
C19 H19 . 0.9300
C20 C21 . 1.389(4)
C20 H20 . 0.9300
C21 H21 . 0.9300
